data_2012636
loop_
_publ_author_name
'Barthelet, Karin'
'Riou, Didier'
'F\'erey, Gerard'

_publ_section_title
;
 CsMoO~2~(HO~3~P--CH~2~--PO~3~): a new metallodiphosphonate with a
 hybrid framework
;
_journal_issue 4
_journal_name_full 'Acta Crystallographica Section C'
_journal_page_first m264
_journal_page_last m265
_journal_paper_doi 10.1107/S0108270102003992
_journal_volume 58
_journal_year 2002
_chemical_formula_iupac '[Cs Mo O2 (C H3 O6 P2)]'
_chemical_formula_moiety 'C H3 Cs Mo O8 P2'
_chemical_formula_sum 'C H3 Cs Mo O8 P2'
_chemical_formula_weight 434
_chemical_name_systematic
;
Caesium molybdenomethylendiphosphonate
;
_space_group_IT_number 14
_symmetry_cell_setting monoclinic
_symmetry_space_group_name_Hall '-P 2ybc'
_symmetry_space_group_name_H-M 'P 1 21/c 1'
_atom_sites_solution_hydrogens geom
_atom_sites_solution_primary direct
_atom_sites_solution_secondary difmap
_audit_creation_method SHELXL93
_cell_angle_alpha 90
_cell_angle_beta 113.5120(10)
_cell_angle_gamma 90
_cell_formula_units_Z 4
_cell_length_a 8.0859(5)
_cell_length_b 11.8567(7)
_cell_length_c 9.2347(5)
_cell_measurement_reflns_used 5728
_cell_measurement_temperature 296(2)
_cell_measurement_theta_max 29.87
_cell_measurement_theta_min 2.75
_cell_volume 811.85(8)
_computing_cell_refinement SMART
_computing_data_collection 'SMART (Bruker, 1997)'
_computing_data_reduction 'SHELXTL (Siemens, 1994)'
_computing_molecular_graphics 'DIAMOND (Brandenburg, 1999)'
_computing_publication_material SHELXTL
_computing_structure_refinement 'SHELXL93 (Sheldrick, 1993)'
_computing_structure_solution 'SHELXS86 (Sheldrick, 1990)'
_diffrn_ambient_temperature 296(2)
_diffrn_measurement_device 'Bruker SMART CCD area-detector'
_diffrn_measurement_method '\w scans'
_diffrn_radiation_monochromator graphite
_diffrn_radiation_source 'fine-focus sealed tube'
_diffrn_radiation_type MoK\a
_diffrn_radiation_wavelength 0.71073
_diffrn_reflns_av_R_equivalents 0.028
_diffrn_reflns_av_sigmaI/netI 0.035
_diffrn_reflns_limit_h_max 6
_diffrn_reflns_limit_h_min -10
_diffrn_reflns_limit_k_max 16
_diffrn_reflns_limit_k_min -15
_diffrn_reflns_limit_l_max 12
_diffrn_reflns_limit_l_min -12
_diffrn_reflns_number 5609
_diffrn_reflns_theta_max 29.87
_diffrn_reflns_theta_min 2.75
_exptl_absorpt_coefficient_mu 6.441
_exptl_absorpt_correction_T_max 0.597
_exptl_absorpt_correction_T_min 0.390
_exptl_absorpt_correction_type semi-empirical
_exptl_absorpt_process_details '(SADABS; Blessing, 1995)'
_exptl_crystal_colour blue
_exptl_crystal_density_diffrn 3.552
_exptl_crystal_density_meas 3.423(8)
_exptl_crystal_density_method pycnometry
_exptl_crystal_description parallelepiped
_exptl_crystal_F_000 800
_exptl_crystal_size_max 0.20
_exptl_crystal_size_mid 0.12
_exptl_crystal_size_min 0.08
_refine_diff_density_max 1.62
_refine_diff_density_min -1.58
_refine_ls_extinction_coef 0.0013(3)
_refine_ls_extinction_expression Fc^*^=kFc[1+0.001xFc^2^\l^3^/sin(2\q)]^-1/4^
_refine_ls_extinction_method 'SHELXL97 (Sheldrick, 1997)'
_refine_ls_goodness_of_fit_all 1.068
_refine_ls_goodness_of_fit_ref 1.107
_refine_ls_hydrogen_treatment constr
_refine_ls_matrix_type full
_refine_ls_number_parameters 119
_refine_ls_number_reflns 2142
_refine_ls_number_restraints 0
_refine_ls_restrained_S_all 1.068
_refine_ls_restrained_S_obs 1.107
_refine_ls_R_factor_all 0.048
_refine_ls_R_factor_gt 0.033
_refine_ls_shift/esd_mean 0.000
_refine_ls_shift/su_max 0.001
_refine_ls_structure_factor_coef Fsqd
_refine_ls_weighting_details 'calc w = 1/[\s^2^(Fo^2^)+(0.0487P)^2^+0.4123P] where P=(Fo^2^+2Fc^2^)/3'
_refine_ls_weighting_scheme calc
_refine_ls_wR_factor_all 0.090
_refine_ls_wR_factor_ref 0.081
_reflns_number_gt 1646
_reflns_number_total 2142
_reflns_threshold_expression I>2\s(I)
_cod_data_source_file iz1019.cif
_cod_data_source_block I
_cod_depositor_comments
;
The following automatic conversions were performed:
'_symmetry_cell_setting' value 'Monoclinic' changed to 'monoclinic'
according to '/home/saulius/struct/CIF-dictionaries/cif_core.dic'
dictionary named 'cif_core.dic' version 2.4.1 from 2010-06-29.

Automatic conversion script
Id: cif_fix_enum 1527 2010-12-29 10:47:43Z saulius 

The following automatic conversions were performed:

'_symmetry_cell_setting' value 'Monoclinic' changed to 'monoclinic'
according to /home/saulius/struct/CIF-dictionaries/cif_core.dic
dictionary named 'cif_core.dic' version 2.4.1 from 2010-06-29.

Automatic conversion script
Id: cif_fix_values 1715 2011-07-08 13:25:40Z adriana 
;
_cod_original_cell_volume 811.84(8)
_cod_original_sg_symbol_H-M 'P 21/c'
_cod_database_code 2012636
_cod_database_fobs_code 2012636

loop_
_symmetry_equiv_pos_as_xyz
'x, y, z'
'-x, y+1/2, -z+1/2'
'-x, -y, -z'
'x, -y-1/2, z-1/2'

loop_
_atom_site_aniso_label
_atom_site_aniso_U_11
_atom_site_aniso_U_22
_atom_site_aniso_U_33
_atom_site_aniso_U_12
_atom_site_aniso_U_13
_atom_site_aniso_U_23
Cs 0.0286(2) 0.0256(2) 0.0145(2) -0.00188(13) 0.00780(14) -0.00111(11)
Mo 0.0163(2) 0.0129(2) 0.0073(2) -0.00014(14) 0.0052(2) -0.00119(12)
P1 0.0161(6) 0.0117(5) 0.0081(5) 0.0007(4) 0.0044(4) -0.0006(4)
P2 0.0148(6) 0.0119(5) 0.0084(5) 0.0011(4) 0.0041(4) -0.0010(4)
O1 0.020(2) 0.020(2) 0.017(2) 0.0004(14) -0.0003(15) -0.0026(13)
O2 0.019(2) 0.0162(14) 0.0111(15) 0.0016(14) 0.0053(13) -0.0020(12)
O3 0.021(2) 0.0145(14) 0.010(2) -0.0013(13) 0.0038(14) -0.0019(12)
O4 0.018(2) 0.017(2) 0.022(2) 0.0012(14) -0.0011(15) -0.0014(14)
O5 0.029(2) 0.0154(15) 0.016(2) 0.0053(14) 0.0137(15) 0.0008(13)
O6 0.022(2) 0.0158(15) 0.013(2) -0.0004(14) 0.0102(13) -0.0012(12)
O7 0.024(2) 0.021(2) 0.013(2) 0.0033(15) 0.0082(14) -0.0011(13)
O8 0.027(2) 0.021(2) 0.011(2) -0.0031(15) 0.0089(14) 0.0011(13)
C 0.026(2) 0.009(2) 0.017(2) -0.001(2) 0.017(2) -0.002(2)

loop_
_atom_site_label
_atom_site_fract_x
_atom_site_fract_y
_atom_site_fract_z
_atom_site_U_iso_or_equiv
_atom_site_thermal_displace_type
_atom_site_calc_flag
_atom_site_refinement_flags
_atom_site_occupancy
_atom_site_disorder_group
_atom_site_type_symbol
Cs 0.68614(4) 0.12463(3) 0.98461(4) 0.02315(13) Uani d . 1 . Cs
Mo 0.98806(5) 0.12786(3) 0.74580(4) 0.01204(12) Uani d . 1 . Mo
P1 0.2533(2) 0.24800(9) 1.07243(12) 0.0121(2) Uani d . 1 . P
P2 0.7315(2) 0.00573(9) 1.40591(12) 0.0119(2) Uani d . 1 . P
O1 0.4390(5) 0.2234(3) 1.2024(4) 0.0214(7) Uani d . 1 . O
O2 0.2154(5) 0.1576(3) 0.9430(4) 0.0157(6) Uani d . 1 . O
O3 0.8023(4) 0.1033(3) 1.5250(4) 0.0159(7) Uani d . 1 . O
O4 0.5394(5) 0.0321(3) 1.2937(4) 0.0222(7) Uani d . 1 . O
O5 0.8509(5) -0.0134(3) 1.3170(4) 0.0184(7) Uani d . 1 . O
O6 0.1041(5) 0.2547(3) 1.1318(4) 0.0162(6) Uani d . 1 . O
O7 0.8717(5) 0.2374(3) 0.7776(4) 0.0190(7) Uani d . 1 . O
O8 0.9228(5) 0.0189(3) 0.8290(4) 0.0196(7) Uani d . 1 . O
C 0.2711(7) 0.3802(3) 0.9863(6) 0.0148(9) Uani d . 1 . C
HA 0.1725 0.3851 0.8831 0.018 Uiso calc R 1 . H
HB 0.3823 0.3797 0.9698 0.018 Uiso calc R 1 . H

loop_
_atom_type_symbol
_atom_type_description
_atom_type_scat_dispersion_real
_atom_type_scat_dispersion_imag
_atom_type_scat_source
C C 0.0033 0.0016 'International Tables Vol C Tables 4.2.6.8 and 6.1.1.4'
H H 0.0000 0.0000 'International Tables Vol C Tables 4.2.6.8 and 6.1.1.4'
O O 0.0106 0.0060 'International Tables Vol C Tables 4.2.6.8 and 6.1.1.4'
P P 0.1023 0.0942 'International Tables Vol C Tables 4.2.6.8 and 6.1.1.4'
Mo Mo -1.6832 0.6857 'International Tables Vol C Tables 4.2.6.8 and 6.1.1.4'
Cs Cs -0.3680 2.1192 'International Tables Vol C Tables 4.2.6.8 and 6.1.1.4'

loop_
_geom_angle_atom_site_label_1
_geom_angle_atom_site_label_2
_geom_angle_atom_site_label_3
_geom_angle_site_symmetry_1
_geom_angle_site_symmetry_3
_geom_angle
_geom_angle_publ_flag
O7 Cs O8 4_566 . 117.53(9) ?
O7 Cs O4 4_566 3_657 171.67(9) ?
O8 Cs O4 . 3_657 68.86(9) ?
O7 Cs O1 4_566 4_565 111.04(9) ?
O8 Cs O1 . 4_565 98.87(9) ?
O4 Cs O1 3_657 4_565 71.79(9) ?
O7 Cs O7 4_566 . 97.33(7) ?
O8 Cs O7 . . 49.97(9) ?
O4 Cs O7 3_657 . 90.94(9) ?
O1 Cs O7 4_565 . 63.51(9) ?
O7 Cs O5 4_566 . 63.57(8) ?
O8 Cs O5 . . 97.96(8) ?
O4 Cs O5 3_657 . 111.33(9) ?
O1 Cs O5 4_565 . 162.78(8) ?
O7 Cs O5 . . 131.93(9) ?
O7 Cs O3 4_566 4_565 49.88(8) ?
O8 Cs O3 . 4_565 104.23(8) ?
O4 Cs O3 3_657 4_565 135.78(8) ?
O1 Cs O3 4_565 4_565 66.19(8) ?
O7 Cs O3 . 4_565 58.55(8) ?
O5 Cs O3 . 4_565 112.89(8) ?
O7 Cs O8 4_566 3_757 77.67(9) ?
O8 Cs O8 . 3_757 53.57(10) ?
O4 Cs O8 3_657 3_757 103.92(8) ?
O1 Cs O8 4_565 3_757 149.74(8) ?
O7 Cs O8 . 3_757 87.01(8) ?
O5 Cs O8 . 3_757 47.31(7) ?
O3 Cs O8 4_565 3_757 105.32(8) ?
O7 Cs O2 4_566 3_657 111.15(8) ?
O8 Cs O2 . 3_657 63.69(8) ?
O4 Cs O2 3_657 3_657 66.00(8) ?
O1 Cs O2 4_565 3_657 137.69(8) ?
O7 Cs O2 . 3_657 113.59(8) ?
O5 Cs O2 . 3_657 49.66(7) ?
O3 Cs O2 4_565 3_657 152.18(8) ?
O8 Cs O2 3_757 3_657 46.97(8) ?
O7 Cs O6 4_566 1_655 49.06(8) ?
O8 Cs O6 . 1_655 70.95(8) ?
O4 Cs O6 3_657 1_655 138.63(8) ?
O1 Cs O6 4_565 1_655 105.57(8) ?
O7 Cs O6 . 1_655 54.83(8) ?
O5 Cs O6 . 1_655 83.43(8) ?
O3 Cs O6 4_565 1_655 48.60(8) ?
O8 Cs O6 3_757 1_655 57.17(8) ?
O2 Cs O6 3_657 1_655 104.05(8) ?
O7 Cs O1 4_566 . 60.11(8) ?
O8 Cs O1 . . 173.06(8) ?
O4 Cs O1 3_657 . 112.86(9) ?
O1 Cs O1 4_565 . 88.00(7) ?
O7 Cs O1 . . 135.50(8) ?
O5 Cs O1 . . 75.12(8) ?
O3 Cs O1 4_565 . 79.33(8) ?
O8 Cs O1 3_757 . 119.94(7) ?
O2 Cs O1 3_657 . 110.44(8) ?
O6 Cs O1 1_655 . 108.22(7) ?
O7 Cs O4 4_566 . 70.25(8) ?
O8 Cs O4 . . 134.03(8) ?
O4 Cs O4 3_657 . 101.51(8) ?
O1 Cs O4 4_565 . 121.37(8) ?
O7 Cs O4 . . 167.50(8) ?
O5 Cs O4 . . 41.79(8) ?
O3 Cs O4 4_565 . 111.46(7) ?
O8 Cs O4 3_757 . 88.88(7) ?
O2 Cs O4 3_657 . 71.31(7) ?
O6 Cs O4 1_655 . 113.33(7) ?
O1 Cs O4 . . 39.52(8) ?
O8 Mo O7 . . 102.2(2) yes
O8 Mo O3 . 1_554 96.16(14) yes
O7 Mo O3 . 1_554 92.57(14) yes
O8 Mo O2 . 1_655 93.46(15) yes
O7 Mo O2 . 1_655 94.47(14) yes
O3 Mo O2 1_554 1_655 166.62(13) yes
O8 Mo O5 . 3_757 88.39(14) yes
O7 Mo O5 . 3_757 169.40(13) yes
O3 Mo O5 1_554 3_757 85.51(13) yes
O2 Mo O5 1_655 3_757 85.49(13) yes
O8 Mo O6 . 4_665 169.53(14) yes
O7 Mo O6 . 4_665 88.27(14) yes
O3 Mo O6 1_554 4_665 83.91(12) yes
O2 Mo O6 1_655 4_665 84.95(13) yes
O5 Mo O6 3_757 4_665 81.17(12) yes
O8 Mo Cs . . 49.81(11) ?
O7 Mo Cs . . 52.58(11) ?
O3 Mo Cs 1_554 . 100.92(9) ?
O2 Mo Cs 1_655 . 92.39(9) ?
O5 Mo Cs 3_757 . 138.01(9) ?
O6 Mo Cs 4_665 . 140.51(8) ?
O8 Mo Cs . 4_565 127.89(12) ?
O7 Mo Cs . 4_565 44.66(10) ?
O3 Mo Cs 1_554 4_565 57.39(9) ?
O2 Mo Cs 1_655 4_565 122.23(9) ?
O5 Mo Cs 3_757 4_565 127.27(8) ?
O6 Mo Cs 4_665 4_565 60.68(9) ?
Cs Mo Cs . 4_565 88.783(11) ?
O8 Mo Cs . 3_757 53.77(12) ?
O7 Mo Cs . 3_757 135.96(10) ?
O3 Mo Cs 1_554 3_757 123.19(9) ?
O2 Mo Cs 1_655 3_757 56.80(9) ?
O5 Mo Cs 3_757 3_757 51.86(8) ?
O6 Mo Cs 4_665 3_757 117.69(9) ?
Cs Mo Cs . 3_757 92.581(10) ?
Cs Mo Cs 4_565 3_757 178.344(11) ?
O6 P1 O1 . . 113.6(2) yes
O6 P1 O2 . . 112.1(2) yes
O1 P1 O2 . . 107.7(2) yes
O6 P1 C . . 109.4(2) yes
O1 P1 C . . 106.7(2) yes
O2 P1 C . . 106.9(2) yes
O6 P1 Cs . . 160.59(13) ?
O1 P1 Cs . . 56.45(13) ?
O2 P1 Cs . . 61.76(13) ?
C P1 Cs . . 89.88(15) ?
O5 P2 O4 . . 111.2(2) yes
O5 P2 O3 . . 111.3(2) yes
O4 P2 O3 . . 108.7(2) yes
O5 P2 C . 2_647 109.1(2) yes
O4 P2 C . 2_647 108.3(2) yes
O3 P2 C . 2_647 108.1(2) yes
O5 P2 Cs . . 50.08(12) ?
O4 P2 Cs . . 65.97(14) ?
O3 P2 Cs . . 107.00(12) ?
C P2 Cs 2_647 . 144.3(2) ?
O5 P2 Cs . 3_657 86.94(14) ?
O4 P2 Cs . 3_657 39.03(13) ?
O3 P2 Cs . 3_657 147.72(13) ?
C P2 Cs 2_647 3_657 89.3(2) ?
Cs P2 Cs . 3_657 63.82(2) ?
P1 O1 Cs . 4_566 129.9(2) ?
P1 O1 Cs . . 102.50(15) ?
Cs O1 Cs 4_566 . 110.07(10) ?
P1 O2 Mo . 1_455 130.0(2) ?
P1 O2 Cs . 3_657 124.4(2) ?
Mo O2 Cs 1_455 3_657 93.54(11) ?
P1 O2 Cs . . 96.63(15) ?
Mo O2 Cs 1_455 . 126.90(12) ?
Cs O2 Cs 3_657 . 74.21(6) ?
P2 O3 Mo . 1_556 138.3(2) ?
P2 O3 Cs . 4_566 129.6(2) ?
Mo O3 Cs 1_556 4_566 92.08(10) ?
P2 O4 Cs . 3_657 123.1(2) ?
P2 O4 Cs . . 91.86(15) ?
Cs O4 Cs 3_657 . 78.49(8) ?
P2 O5 Mo . 3_757 147.2(2) ?
P2 O5 Cs . . 109.0(2) ?
Mo O5 Cs 3_757 . 97.43(10) ?
P1 O6 Mo . 4_466 140.4(2) ?
P1 O6 Cs . 1_455 129.0(2) ?
Mo O6 Cs 4_466 1_455 86.15(10) ?
Mo O7 Cs . 4_565 111.92(13) ?
Mo O7 Cs . . 102.17(13) ?
Cs O7 Cs 4_565 . 126.08(12) ?
Mo O8 Cs . . 105.39(14) ?
Mo O8 Cs . 3_757 102.53(15) ?
Cs O8 Cs . 3_757 126.42(9) ?
P1 C P2 . 2_657 117.3(2) ?
P1 C HA . . 108.0 ?
P2 C HA 2_657 . 108.0 ?
P1 C HB . . 108.0 ?
P2 C HB 2_657 . 108.0 ?
HA C HB . . 107.2 ?

loop_
_geom_bond_atom_site_label_1
_geom_bond_atom_site_label_2
_geom_bond_site_symmetry_2
_geom_bond_distance
_geom_bond_publ_flag
Cs O7 4_566 3.001(3) yes
Cs O8 . 3.081(3) yes
Cs O4 3_657 3.106(3) yes
Cs O1 4_565 3.143(3) yes
Cs O7 . 3.159(3) yes
Cs O5 . 3.257(3) yes
Cs O3 4_565 3.339(3) yes
Cs O8 3_757 3.394(4) yes
Cs O2 3_657 3.443(3) yes
Cs O6 1_655 3.461(3) yes
Cs O1 . 3.552(3) yes
Cs O4 . 3.669(4) yes
Mo O8 . 1.692(3) yes
Mo O7 . 1.697(3) yes
Mo O3 1_554 2.014(3) yes
Mo O2 1_655 2.037(3) yes
Mo O5 3_757 2.115(3) yes
Mo O6 4_665 2.172(3) yes
Mo Cs 4_565 3.9612(5) ?
Mo Cs 3_757 4.1070(5) ?
P1 O6 . 1.513(3) yes
P1 O1 . 1.530(4) yes
P1 O2 . 1.543(3) yes
P1 C . 1.790(4) yes
P2 O5 . 1.514(3) yes
P2 O4 . 1.516(4) yes
P2 O3 . 1.540(3) yes
P2 C 2_647 1.795(4) yes
P2 Cs 3_657 4.1329(12) ?
O1 Cs 4_566 3.143(3) ?
O2 Mo 1_455 2.037(3) ?
O2 Cs 3_657 3.443(3) ?
O3 Mo 1_556 2.014(3) ?
O3 Cs 4_566 3.339(3) ?
O4 Cs 3_657 3.105(3) ?
O5 Mo 3_757 2.115(3) ?
O6 Mo 4_466 2.172(3) ?
O6 Cs 1_455 3.461(3) ?
O7 Cs 4_565 3.001(3) ?
O8 Cs 3_757 3.394(4) ?
C P2 2_657 1.795(4) ?
C HA . 0.97 ?
C HB . 0.97 ?
